data_1567811
loop_
_publ_author_name
'Nayak, Mithilesh Kumar'
'Sarkar, Pallavi'
'Elvers, Benedict J.'
'Mehta, Sakshi'
'Zhang, Fangyuan'
'Chrysochos, Nicolas'
'Krummenacher, Ivo'
'Vijayakanth, Thangavel'
'Narayanan, Ramakirushnan Suriya'
'Dolai, Ramapada'
'Roy, Biswarup'
'Malik, Vishal'
'Rawat, Hemant'
'Mondal, Abhishake'
'Boomishankar, Ramamoorthy'
'Pati, Swapan K.'
'Braunschweig, Holger'
'Schulzke, Carola'
'Ravat, Prince'
'Jana, Anukul'

_publ_section_title
;
 A bis-NHC--CAAC dimer derived dicationic diradical
;
_journal_issue 42
_journal_name_full 'Chemical Science'
_journal_page_first 12533
_journal_page_last 12539
_journal_paper_doi 10.1039/D2SC03937K
_journal_volume 13
_journal_year 2022
_chemical_formula_moiety 'C36 H64 N6, 2(C F3 O3 S)'
_chemical_formula_sum 'C38 H64 F6 N6 O6 S2'
_chemical_formula_weight 879.07
_space_group_crystal_system monoclinic
_space_group_IT_number 14
_space_group_name_Hall '-P 2ybc'
_space_group_name_H-M_alt 'P 1 21/c 1'
_atom_sites_solution_hydrogens geom
_atom_sites_solution_primary dual
_atom_sites_solution_secondary difmap
_audit_creation_method SHELXL-2018/3
_audit_update_record
;
2022-03-25 deposited with the CCDC.	2022-09-21 downloaded from the CCDC.
;
_cell_angle_alpha 90
_cell_angle_beta 105.642(5)
_cell_angle_gamma 90
_cell_formula_units_Z 4
_cell_length_a 9.1161(4)
_cell_length_b 46.1464(16)
_cell_length_c 11.2799(6)
_cell_measurement_reflns_used 9086
_cell_measurement_temperature 250(2)
_cell_measurement_theta_max 26.3700
_cell_measurement_theta_min 2.8840
_cell_volume 4569.4(4)
_computing_cell_refinement 'CrysAlisPro 1.171.39.29d (Rigaku OD, 2017)'
_computing_data_collection 'CrysAlisPro 1.171.39.29d (Rigaku OD, 2017)'
_computing_data_reduction 'CrysAlisPro 1.171.39.29d (Rigaku OD, 2017)'
_computing_molecular_graphics 'XP Version 5.1 by Bruker AXS 1998'
_computing_publication_material 'CIFTAB (Sheldrick, 2015)'
_computing_structure_refinement 'SHELXL-2018/3 (Sheldrick, 2018)'
_computing_structure_solution 'SHELXT-2016 (Sheldrick, 2015)'
_diffrn_ambient_temperature 250(2)
_diffrn_measured_fraction_theta_full 0.996
_diffrn_measured_fraction_theta_max 0.993
_diffrn_measurement_device_type 'XtaLAB AFC12 (RINC): Kappa single'
_diffrn_measurement_method '\w scans'
_diffrn_radiation_type MoK\a
_diffrn_radiation_wavelength 0.71073
_diffrn_reflns_av_R_equivalents 0.0469
_diffrn_reflns_av_unetI/netI 0.0557
_diffrn_reflns_Laue_measured_fraction_full 0.996
_diffrn_reflns_Laue_measured_fraction_max 0.993
_diffrn_reflns_limit_h_max 11
_diffrn_reflns_limit_h_min -11
_diffrn_reflns_limit_k_max 47
_diffrn_reflns_limit_k_min -57
_diffrn_reflns_limit_l_max 14
_diffrn_reflns_limit_l_min -12
_diffrn_reflns_number 32348
_diffrn_reflns_point_group_measured_fraction_full 0.996
_diffrn_reflns_point_group_measured_fraction_max 0.993
_diffrn_reflns_theta_full 25.000
_diffrn_reflns_theta_max 26.372
_diffrn_reflns_theta_min 2.672
_diffrn_source 'fine-focus sealed X-ray tube'
_exptl_absorpt_coefficient_mu 0.189
_exptl_absorpt_correction_T_max 1.00000
_exptl_absorpt_correction_T_min 0.28286
_exptl_absorpt_correction_type multi-scan
_exptl_absorpt_process_details
;
CrysAlisPro 1.171.39.29d (Rigaku Oxford Diffraction, 2017)
Empirical absorption correction using spherical harmonics,
 implemented in SCALE3 ABSPACK scaling algorithm.
;
_exptl_crystal_colour colourless
_exptl_crystal_density_diffrn 1.278
_exptl_crystal_description platelet
_exptl_crystal_F_000 1872
_exptl_crystal_size_max 0.106
_exptl_crystal_size_mid 0.094
_exptl_crystal_size_min 0.092
_refine_diff_density_max 0.878
_refine_diff_density_min -0.561
_refine_diff_density_rms 0.049
_refine_ls_extinction_method none
_refine_ls_goodness_of_fit_ref 1.054
_refine_ls_hydrogen_treatment constr
_refine_ls_matrix_type full
_refine_ls_number_parameters 651
_refine_ls_number_reflns 9288
_refine_ls_number_restraints 579
_refine_ls_restrained_S_all 1.046
_refine_ls_R_factor_all 0.1226
_refine_ls_R_factor_gt 0.0756
_refine_ls_shift/su_max 0.000
_refine_ls_shift/su_mean 0.000
_refine_ls_structure_factor_coef Fsqd
_refine_ls_weighting_details 'w=1/[\s^2^(Fo^2^)+(0.1013P)^2^+2.3540P] where P=(Fo^2^+2Fc^2^)/3'
_refine_ls_weighting_scheme calc
_refine_ls_wR_factor_gt 0.2015
_refine_ls_wR_factor_ref 0.2238
_reflns_Friedel_coverage 0.000
_reflns_number_gt 5531
_reflns_number_total 9288
_reflns_threshold_expression 'I > 2\s(I)'
_cod_data_source_file d2sc03937k2.cif
_cod_data_source_block AJ1925R
_cod_depositor_comments 'Adding full bibliography for 1567803--1567816.cif.'
_cod_original_sg_symbol_H-M 'P 21/c'
_cod_database_code 1567811
_shelx_shelxl_version_number 2018/3
_shelx_space_group_comment
;
The symmetry employed for this shelxl refinement is uniquely defined
by the following loop, which should always be used as a source of
symmetry information in preference to the above space-group names.
They are only intended as comments.
;
_shelx_estimated_absorpt_t_min 0.980
_shelx_estimated_absorpt_t_max 0.983

loop_
_space_group_symop_operation_xyz
'x, y, z'
'-x, y+1/2, -z+1/2'
'-x, -y, -z'
'x, -y-1/2, z-1/2'

loop_
_atom_site_label
_atom_site_type_symbol
_atom_site_fract_x
_atom_site_fract_y
_atom_site_fract_z
_atom_site_U_iso_or_equiv
_atom_site_adp_type
_atom_site_occupancy
_atom_site_site_symmetry_order
_atom_site_calc_flag
_atom_site_refinement_flags_posn
_atom_site_refinement_flags_adp
_atom_site_refinement_flags_occupancy
_atom_site_disorder_assembly
_atom_site_disorder_group
N1 N 0.3702(3) 0.33912(5) 0.5279(2) 0.0454(6) Uani 1 1 d . . . . .
N2 N 0.7681(3) 0.43985(5) 0.6380(2) 0.0395(6) Uani 1 1 d . . . . .
N3 N 0.6058(3) 0.29956(5) 0.3632(3) 0.0564(7) Uani 1 1 d . . . . .
N4 N 0.4195(3) 0.32773(6) 0.2759(3) 0.0558(7) Uani 1 1 d . . . . .
N5 N 0.9002(4) 0.40405(7) 0.9277(3) 0.0690(9) Uani 1 1 d . . . . .
N6 N 0.7662(3) 0.44345(7) 0.9034(3) 0.0664(8) Uani 1 1 d . . . . .
C1 C 0.4840(3) 0.31356(6) 0.3804(3) 0.0495(8) Uani 1 1 d . . . . .
C2 C 0.5033(4) 0.32312(8) 0.1913(3) 0.0651(10) Uani 1 1 d . . . . .
C3 C 0.6191(4) 0.30526(8) 0.2458(4) 0.0657(10) Uani 1 1 d . . . . .
C4 C 0.2858(4) 0.34689(9) 0.2493(4) 0.0719(10) Uani 1 1 d . . . . .
H4A H 0.252970 0.349612 0.323535 0.108 Uiso 1 1 calc R U . . .
H4B H 0.203874 0.338213 0.186008 0.108 Uiso 1 1 calc R U . . .
H4C H 0.312353 0.365505 0.220904 0.108 Uiso 1 1 calc R U . . .
C5 C 0.4601(5) 0.33658(11) 0.0656(4) 0.0929(14) Uani 1 1 d . . . . .
H5A H 0.536494 0.331902 0.023215 0.139 Uiso 1 1 calc R U . . .
H5B H 0.453733 0.357450 0.073358 0.139 Uiso 1 1 calc R U . . .
H5C H 0.362002 0.329104 0.019075 0.139 Uiso 1 1 calc R U . . .
C6 C 0.7447(5) 0.29275(11) 0.1985(4) 0.0963(14) Uani 1 1 d . . . . .
H6A H 0.724465 0.296739 0.111184 0.144 Uiso 1 1 calc R U . . .
H6B H 0.749688 0.271970 0.211897 0.144 Uiso 1 1 calc R U . . .
H6C H 0.840958 0.301474 0.242046 0.144 Uiso 1 1 calc R U . . .
C7 C 0.7161(4) 0.28198(8) 0.4537(4) 0.0737(11) Uani 1 1 d . . . . .
H7A H 0.711518 0.287087 0.536011 0.111 Uiso 1 1 calc R U . . .
H7B H 0.817892 0.285637 0.445915 0.111 Uiso 1 1 calc R U . . .
H7C H 0.691728 0.261610 0.438858 0.111 Uiso 1 1 calc R U . . .
C8 C 0.4346(3) 0.31176(6) 0.4968(3) 0.0498(8) Uani 1 1 d . . . . .
H8 H 0.524122 0.306614 0.565316 0.060 Uiso 1 1 calc R U . A 1
C11 C 0.2537(4) 0.33188(8) 0.5969(4) 0.0713(11) Uani 1 1 d . . . . .
C14 C 0.3099(6) 0.33445(15) 0.7349(5) 0.128(2) Uani 1 1 d . . . . .
H14A H 0.411446 0.326282 0.762719 0.191 Uiso 1 1 calc R U . . .
H14B H 0.241719 0.324013 0.772493 0.191 Uiso 1 1 calc R U . . .
H14C H 0.312761 0.354717 0.758223 0.191 Uiso 1 1 calc R U . . .
C15 C 0.1102(4) 0.34994(10) 0.5507(5) 0.0918(14) Uani 1 1 d . . . . .
H15A H 0.033126 0.343297 0.589200 0.138 Uiso 1 1 calc R U . . .
H15B H 0.072541 0.347897 0.462051 0.138 Uiso 1 1 calc R U . . .
H15C H 0.133305 0.370138 0.571230 0.138 Uiso 1 1 calc R U . . .
C16 C 0.4873(3) 0.36099(6) 0.5864(3) 0.0412(7) Uani 1 1 d . . . . .
H16 H 0.534994 0.354939 0.672328 0.049 Uiso 1 1 calc R U . . .
C17 C 0.6125(3) 0.36408(6) 0.5201(3) 0.0429(7) Uani 1 1 d . . . . .
H17A H 0.662209 0.345294 0.518807 0.051 Uiso 1 1 calc R U . . .
H17B H 0.567129 0.370082 0.434704 0.051 Uiso 1 1 calc R U . . .
C18 C 0.7310(3) 0.38643(6) 0.5845(3) 0.0418(7) Uani 1 1 d . . . . .
H18A H 0.778745 0.380016 0.668917 0.050 Uiso 1 1 calc R U . . .
H18B H 0.810765 0.387754 0.541278 0.050 Uiso 1 1 calc R U . . .
C19 C 0.6605(3) 0.41620(6) 0.5876(3) 0.0391(6) Uani 1 1 d . . . . .
H19 H 0.610297 0.421417 0.500994 0.047 Uiso 1 1 calc R U . . .
C20 C 0.5343(3) 0.41336(7) 0.6517(3) 0.0544(8) Uani 1 1 d . . . . .
H20A H 0.484162 0.432167 0.651029 0.065 Uiso 1 1 calc R U . . .
H20B H 0.578557 0.407731 0.737671 0.065 Uiso 1 1 calc R U . . .
C21 C 0.4160(3) 0.39078(7) 0.5884(3) 0.0540(8) Uani 1 1 d . . . . .
H21A H 0.336624 0.389511 0.632002 0.065 Uiso 1 1 calc R U . . .
H21B H 0.367789 0.396978 0.503805 0.065 Uiso 1 1 calc R U . . .
C22 C 0.8578(4) 0.42792(7) 0.8546(3) 0.0505(8) Uani 1 1 d . . . . .
C24 C 0.8328(6) 0.40485(12) 1.0215(4) 0.0935(16) Uani 1 1 d . . . . .
C23 C 0.7486(5) 0.42904(13) 1.0089(4) 0.0878(15) Uani 1 1 d . . . . .
C25 C 0.6908(5) 0.47016(10) 0.8552(4) 0.0881(13) Uani 1 1 d . . . . .
H25A H 0.710812 0.474557 0.776987 0.132 Uiso 1 1 calc R U . . .
H25B H 0.728923 0.485767 0.912910 0.132 Uiso 1 1 calc R U . . .
H25C H 0.581885 0.468090 0.843512 0.132 Uiso 1 1 calc R U . . .
C26 C 1.0062(5) 0.38134(8) 0.9114(4) 0.0961(16) Uani 1 1 d . . . . .
H26A H 1.031653 0.368925 0.983485 0.144 Uiso 1 1 calc R U . . .
H26B H 1.098301 0.390242 0.900929 0.144 Uiso 1 1 calc R U . . .
H26C H 0.958691 0.369885 0.839212 0.144 Uiso 1 1 calc R U . . .
C27 C 0.8524(8) 0.38193(13) 1.1180(5) 0.156(3) Uani 1 1 d . . . . .
H27A H 0.957524 0.381629 1.167298 0.234 Uiso 1 1 calc R U . . .
H27B H 0.825938 0.363215 1.078978 0.234 Uiso 1 1 calc R U . . .
H27C H 0.786322 0.386079 1.170447 0.234 Uiso 1 1 calc R U . . .
C28 C 0.6511(8) 0.44274(17) 1.0821(6) 0.163(3) Uani 1 1 d . . . . .
H28A H 0.554415 0.448560 1.026888 0.244 Uiso 1 1 calc R U . . .
H28B H 0.702782 0.459617 1.125108 0.244 Uiso 1 1 calc R U . . .
H28C H 0.633398 0.428871 1.141326 0.244 Uiso 1 1 calc R U . . .
C29 C 0.9011(3) 0.43293(6) 0.7390(3) 0.0423(7) Uani 1 1 d . . . . .
H29 H 0.944064 0.414566 0.717637 0.051 Uiso 1 1 calc R U . . .
C30 C 1.0227(3) 0.45730(6) 0.7431(3) 0.0491(8) Uani 1 1 d . . . . .
C31 C 0.9432(4) 0.47648(7) 0.6332(3) 0.0559(8) Uani 1 1 d . . . . .
H31A H 0.901019 0.493797 0.662106 0.067 Uiso 1 1 calc R U . . .
H31B H 1.016438 0.482671 0.588656 0.067 Uiso 1 1 calc R U . . .
C32 C 0.8153(4) 0.45879(6) 0.5480(3) 0.0503(8) Uani 1 1 d . . . . .
C33 C 1.0654(4) 0.47479(7) 0.8629(3) 0.0674(10) Uani 1 1 d . . . . .
H33A H 1.110605 0.462016 0.931228 0.101 Uiso 1 1 calc R U . . .
H33B H 0.974674 0.483702 0.875959 0.101 Uiso 1 1 calc R U . . .
H33C H 1.138017 0.489750 0.857256 0.101 Uiso 1 1 calc R U . . .
C34 C 1.1690(4) 0.44355(9) 0.7270(4) 0.0813(12) Uani 1 1 d . . . . .
H34A H 1.242708 0.458630 0.725873 0.122 Uiso 1 1 calc R U . . .
H34B H 1.146239 0.432897 0.650075 0.122 Uiso 1 1 calc R U . . .
H34C H 1.210607 0.430423 0.794899 0.122 Uiso 1 1 calc R U . . .
C35 C 0.6812(4) 0.47834(8) 0.4844(4) 0.0755(12) Uani 1 1 d . . . . .
H35A H 0.602947 0.466810 0.429083 0.113 Uiso 1 1 calc R U . . .
H35B H 0.716216 0.493246 0.437874 0.113 Uiso 1 1 calc R U . . .
H35C H 0.639522 0.487335 0.545952 0.113 Uiso 1 1 calc R U . . .
C36 C 0.8711(5) 0.44220(9) 0.4517(3) 0.0729(11) Uani 1 1 d . . . . .
H36A H 0.952636 0.429179 0.492477 0.109 Uiso 1 1 calc R U . . .
H36B H 0.908605 0.455793 0.401083 0.109 Uiso 1 1 calc R U . . .
H36C H 0.787658 0.431092 0.400191 0.109 Uiso 1 1 calc R U . . .
C9 C 0.3125(18) 0.2905(4) 0.4936(12) 0.061(6) Uani 0.479(14) 1 d D . P B 1
C10 C 0.2500(11) 0.29876(17) 0.6013(12) 0.067(3) Uani 0.479(14) 1 d D . P B 1
H10A H 0.314911 0.291349 0.679330 0.081 Uiso 0.479(14) 1 calc R U P B 1
H10B H 0.146026 0.291529 0.589655 0.081 Uiso 0.479(14) 1 calc R U P B 1
C12 C 0.1822(11) 0.2889(2) 0.3726(10) 0.076(4) Uani 0.479(14) 1 d D . P B 1
H12A H 0.223589 0.283074 0.305468 0.114 Uiso 0.479(14) 1 calc R U P B 1
H12B H 0.134510 0.307763 0.354705 0.114 Uiso 0.479(14) 1 calc R U P B 1
H12C H 0.107028 0.274816 0.381801 0.114 Uiso 0.479(14) 1 calc R U P B 1
C13 C 0.3805(16) 0.2599(3) 0.5164(16) 0.088(5) Uani 0.479(14) 1 d D . P B 1
H13A H 0.461285 0.259708 0.592625 0.131 Uiso 0.479(14) 1 calc R U P B 1
H13B H 0.421473 0.254400 0.448715 0.131 Uiso 0.479(14) 1 calc R U P B 1
H13C H 0.301576 0.246317 0.522186 0.131 Uiso 0.479(14) 1 calc R U P B 1
C9' C 0.3139(17) 0.2848(4) 0.4888(12) 0.070(6) Uani 0.521(14) 1 d D . P B 2
C10' C 0.1858(12) 0.3023(2) 0.5166(14) 0.088(4) Uani 0.521(14) 1 d D . P B 2
H10C H 0.132510 0.290311 0.563638 0.105 Uiso 0.521(14) 1 calc R U P B 2
H10D H 0.112343 0.307840 0.439287 0.105 Uiso 0.521(14) 1 calc R U P B 2
C12' C 0.265(2) 0.2717(4) 0.3572(12) 0.144(8) Uani 0.521(14) 1 d D . P B 2
H12D H 0.211994 0.286247 0.299501 0.217 Uiso 0.521(14) 1 calc R U P B 2
H12E H 0.198072 0.255289 0.356159 0.217 Uiso 0.521(14) 1 calc R U P B 2
H12F H 0.354758 0.265269 0.333878 0.217 Uiso 0.521(14) 1 calc R U P B 2
C13' C 0.379(2) 0.2609(4) 0.5800(19) 0.125(8) Uani 0.521(14) 1 d D . P B 2
H13D H 0.422202 0.269319 0.660726 0.188 Uiso 0.521(14) 1 calc R U P B 2
H13E H 0.457297 0.250648 0.553745 0.188 Uiso 0.521(14) 1 calc R U P B 2
H13F H 0.298161 0.247545 0.584035 0.188 Uiso 0.521(14) 1 calc R U P B 2
S1 S 0.32731(11) 0.43322(2) 0.19642(9) 0.0683(3) Uani 1 1 d D . . . .
O1 O 0.3618(4) 0.46313(6) 0.1770(3) 0.1096(11) Uani 1 1 d D . . . .
O2 O 0.4477(3) 0.41732(6) 0.2781(2) 0.0736(7) Uani 1 1 d D . . . .
O3 O 0.2492(3) 0.41769(7) 0.0896(3) 0.0970(10) Uani 1 1 d D . . . .
C37 C 0.1876(4) 0.43782(9) 0.2829(4) 0.0748(11) Uani 1 1 d D . . . .
F1 F 0.2431(3) 0.45156(6) 0.3859(2) 0.0996(8) Uani 1 1 d D . . . .
F2 F 0.0669(3) 0.45246(6) 0.2164(3) 0.1064(9) Uani 1 1 d D . . . .
F3 F 0.1370(3) 0.41207(5) 0.3115(3) 0.0968(8) Uani 1 1 d . . . . .
S2 S 0.7868(3) 0.19350(6) 0.3259(3) 0.0654(6) Uani 0.772(5) 1 d D U P C 1
O4 O 0.8294(8) 0.17842(12) 0.2277(5) 0.1032(18) Uani 0.772(5) 1 d D U P C 1
O5 O 0.7518(5) 0.17476(10) 0.4122(4) 0.1035(15) Uani 0.772(5) 1 d D U P C 1
O6 O 0.6902(6) 0.21771(10) 0.2875(6) 0.125(2) Uani 0.772(5) 1 d D U P C 1
C38 C 0.9642(7) 0.20906(15) 0.4088(7) 0.0827(18) Uani 0.772(5) 1 d D U P C 1
F5 F 1.0722(5) 0.19001(11) 0.4477(7) 0.135(2) Uani 0.772(5) 1 d D U P C 1
F6 F 1.0141(8) 0.22646(13) 0.3295(6) 0.184(3) Uani 0.772(5) 1 d D U P C 1
F4 F 0.9617(10) 0.2269(2) 0.4903(9) 0.151(3) Uani 0.772(5) 1 d D U P C 1
S2' S 0.8012(15) 0.2022(3) 0.3336(12) 0.098(3) Uani 0.228(5) 1 d D U P C 2
O4' O 0.814(3) 0.2263(3) 0.2572(15) 0.135(5) Uani 0.228(5) 1 d D U P C 2
O5' O 0.6844(14) 0.2083(4) 0.3923(15) 0.109(5) Uani 0.228(5) 1 d D U P C 2
O6' O 0.802(3) 0.1740(4) 0.281(2) 0.151(8) Uani 0.228(5) 1 d D U P C 2
C38' C 0.9737(18) 0.2055(4) 0.4565(16) 0.078(4) Uani 0.228(5) 1 d D U P C 2
F4' F 1.089(2) 0.2060(5) 0.407(2) 0.131(6) Uani 0.228(5) 1 d D U P C 2
F5' F 0.965(3) 0.2305(5) 0.5173(19) 0.099(5) Uani 0.228(5) 1 d D U P C 2
F6' F 0.9862(16) 0.1872(3) 0.5381(12) 0.110(4) Uani 0.228(5) 1 d D U P C 2

loop_
_atom_site_aniso_label
_atom_site_aniso_U_11
_atom_site_aniso_U_22
_atom_site_aniso_U_33
_atom_site_aniso_U_23
_atom_site_aniso_U_13
_atom_site_aniso_U_12
N1 0.0388(13) 0.0421(14) 0.0553(15) 0.0001(11) 0.0125(11) -0.0077(11)
N2 0.0423(13) 0.0327(12) 0.0407(13) 0.0012(10) 0.0062(11) -0.0038(10)
N3 0.0599(17) 0.0438(15) 0.0599(18) -0.0122(13) 0.0064(14) -0.0036(13)
N4 0.0498(15) 0.0560(16) 0.0543(17) -0.0071(13) 0.0013(14) -0.0032(13)
N5 0.077(2) 0.070(2) 0.0476(17) 0.0098(15) -0.0047(15) -0.0339(17)
N6 0.0661(19) 0.077(2) 0.0577(19) -0.0168(16) 0.0202(15) -0.0183(17)
C1 0.0441(17) 0.0410(17) 0.057(2) -0.0091(14) 0.0028(15) -0.0081(14)
C2 0.063(2) 0.076(2) 0.053(2) -0.0110(18) 0.0085(18) -0.0097(19)
C3 0.062(2) 0.069(2) 0.065(2) -0.0173(19) 0.0152(19) -0.0039(19)
C4 0.059(2) 0.084(3) 0.065(2) 0.009(2) 0.0033(18) 0.0127(19)
C5 0.084(3) 0.133(4) 0.058(2) 0.007(3) 0.014(2) -0.002(3)
C6 0.087(3) 0.118(4) 0.088(3) -0.019(3) 0.030(3) 0.014(3)
C7 0.076(2) 0.055(2) 0.085(3) -0.0021(19) 0.011(2) 0.0190(19)
C8 0.0459(17) 0.0385(16) 0.060(2) 0.0012(14) 0.0047(15) -0.0085(13)
C11 0.051(2) 0.063(2) 0.107(3) 0.009(2) 0.033(2) -0.0120(17)
C14 0.085(3) 0.221(7) 0.091(4) 0.065(4) 0.047(3) 0.014(4)
C15 0.043(2) 0.116(4) 0.120(4) 0.000(3) 0.027(2) -0.003(2)
C16 0.0351(15) 0.0429(16) 0.0441(16) 0.0014(13) 0.0082(13) -0.0036(12)
C17 0.0399(16) 0.0351(15) 0.0528(18) -0.0068(13) 0.0111(13) -0.0044(12)
C18 0.0365(15) 0.0372(15) 0.0541(18) -0.0034(13) 0.0166(13) -0.0027(12)
C19 0.0360(14) 0.0346(15) 0.0440(16) -0.0014(12) 0.0062(12) -0.0027(12)
C20 0.0438(17) 0.0478(18) 0.074(2) -0.0154(16) 0.0211(16) -0.0009(14)
C21 0.0372(16) 0.0496(18) 0.076(2) -0.0104(16) 0.0169(15) -0.0014(14)
C22 0.0544(19) 0.0528(19) 0.0403(17) -0.0045(14) 0.0059(15) -0.0155(15)
C24 0.111(4) 0.109(4) 0.051(3) -0.001(2) 0.006(3) -0.062(3)
C23 0.086(3) 0.139(4) 0.045(2) -0.022(3) 0.028(2) -0.051(3)
C25 0.076(3) 0.096(3) 0.095(3) -0.039(3) 0.029(2) 0.006(2)
C26 0.105(3) 0.045(2) 0.104(3) 0.018(2) -0.032(3) -0.003(2)
C27 0.223(7) 0.151(5) 0.068(3) 0.040(3) -0.003(4) -0.104(5)
C28 0.152(5) 0.258(8) 0.106(4) -0.066(5) 0.084(4) -0.083(6)
C29 0.0452(16) 0.0332(15) 0.0461(17) -0.0008(12) 0.0085(14) 0.0008(12)
C30 0.0447(17) 0.0397(16) 0.0579(19) 0.0028(14) 0.0054(14) -0.0072(13)
C31 0.0571(19) 0.0463(18) 0.059(2) 0.0065(15) 0.0076(16) -0.0120(15)
C32 0.0574(19) 0.0415(17) 0.0466(18) 0.0091(13) 0.0045(15) -0.0110(14)
C33 0.074(2) 0.058(2) 0.060(2) -0.0011(17) 0.0004(18) -0.0241(18)
C34 0.047(2) 0.081(3) 0.115(3) 0.003(2) 0.022(2) -0.0068(19)
C35 0.074(2) 0.055(2) 0.080(3) 0.0235(19) -0.011(2) -0.0099(18)
C36 0.086(3) 0.084(3) 0.054(2) -0.0024(19) 0.029(2) -0.032(2)
C9 0.067(10) 0.025(6) 0.078(10) 0.008(5) -0.006(7) -0.006(6)
C10 0.046(5) 0.060(5) 0.089(8) 0.019(5) 0.007(5) -0.017(4)
C12 0.059(5) 0.061(6) 0.093(8) -0.009(5) -0.006(5) -0.028(4)
C13 0.075(7) 0.047(7) 0.133(14) 0.043(7) 0.015(8) -0.029(5)
C9' 0.073(9) 0.045(9) 0.097(11) -0.015(6) 0.032(8) -0.043(7)
C10' 0.071(7) 0.090(6) 0.103(9) -0.003(6) 0.025(6) -0.037(5)
C12' 0.167(15) 0.130(13) 0.143(10) -0.060(10) 0.054(10) -0.110(12)
C13' 0.128(10) 0.082(8) 0.177(18) 0.083(11) 0.060(12) 0.000(7)
S1 0.0647(6) 0.0774(7) 0.0577(6) 0.0053(5) 0.0080(5) 0.0042(5)
O1 0.120(3) 0.0699(19) 0.136(3) 0.0369(18) 0.031(2) -0.0159(17)
O2 0.0574(14) 0.0873(18) 0.0696(16) 0.0175(14) 0.0060(12) 0.0107(13)
O3 0.097(2) 0.106(2) 0.0726(19) -0.0256(16) -0.0041(16) 0.0057(18)
C37 0.070(2) 0.062(2) 0.087(3) -0.003(2) 0.010(2) 0.011(2)
F1 0.1125(19) 0.0971(18) 0.0855(17) -0.0293(14) 0.0203(15) 0.0065(15)
F2 0.0837(16) 0.0992(18) 0.125(2) 0.0026(16) 0.0082(15) 0.0404(14)
F3 0.0855(16) 0.0826(17) 0.128(2) 0.0078(14) 0.0378(15) -0.0082(13)
S2 0.0603(9) 0.0453(13) 0.0791(12) -0.0091(10) -0.0013(8) -0.0036(8)
O4 0.142(4) 0.089(3) 0.081(3) -0.030(2) 0.034(3) -0.017(3)
O5 0.098(3) 0.112(3) 0.109(3) 0.016(3) 0.044(3) -0.020(2)
O6 0.098(3) 0.077(3) 0.162(5) -0.012(3) -0.031(4) 0.029(3)
C38 0.065(3) 0.068(4) 0.109(5) -0.031(3) 0.015(3) -0.005(3)
F5 0.065(3) 0.116(4) 0.198(6) -0.035(3) -0.008(3) 0.025(3)
F6 0.185(5) 0.139(4) 0.235(6) 0.006(4) 0.068(5) -0.092(4)
F4 0.103(4) 0.139(5) 0.183(6) -0.112(4) -0.010(4) 0.000(3)
S2' 0.135(6) 0.068(6) 0.074(4) -0.015(4) 0.000(4) 0.007(5)
O4' 0.173(14) 0.119(9) 0.104(10) 0.031(8) 0.024(9) 0.006(11)
O5' 0.066(7) 0.149(12) 0.095(10) -0.008(9) -0.007(6) -0.024(7)
O6' 0.152(14) 0.084(9) 0.174(17) -0.066(10) -0.030(12) 0.000(10)
C38' 0.071(7) 0.047(8) 0.112(10) -0.014(6) 0.020(6) -0.007(8)
F4' 0.106(8) 0.119(13) 0.189(14) -0.038(10) 0.075(8) 0.013(10)
F5' 0.130(12) 0.073(8) 0.086(9) -0.034(7) 0.013(8) 0.015(8)
F6' 0.101(9) 0.103(8) 0.099(8) 0.013(6) -0.020(6) 0.017(7)

loop_
_atom_type_symbol
_atom_type_description
_atom_type_scat_dispersion_real
_atom_type_scat_dispersion_imag
_atom_type_scat_source
C C 0.0033 0.0016 'International Tables Vol C Tables 4.2.6.8 and 6.1.1.4'
H H 0.0000 0.0000 'International Tables Vol C Tables 4.2.6.8 and 6.1.1.4'
N N 0.0061 0.0033 'International Tables Vol C Tables 4.2.6.8 and 6.1.1.4'
O O 0.0106 0.0060 'International Tables Vol C Tables 4.2.6.8 and 6.1.1.4'
F F 0.0171 0.0103 'International Tables Vol C Tables 4.2.6.8 and 6.1.1.4'
S S 0.1246 0.1234 'International Tables Vol C Tables 4.2.6.8 and 6.1.1.4'

loop_
_geom_angle_atom_site_label_1
_geom_angle_atom_site_label_2
_geom_angle_atom_site_label_3
_geom_angle
_geom_angle_site_symmetry_1
_geom_angle_site_symmetry_3
_geom_angle_publ_flag
C8 N1 C16 113.8(2) . . ?
C8 N1 C11 108.2(2) . . ?
C16 N1 C11 116.1(2) . . ?
C29 N2 C19 117.7(2) . . ?
C29 N2 C32 109.2(2) . . ?
C19 N2 C32 117.2(2) . . ?
C1 N3 C3 109.6(3) . . ?
C1 N3 C7 127.0(3) . . ?
C3 N3 C7 123.3(3) . . ?
C1 N4 C2 109.7(3) . . ?
C1 N4 C4 128.1(3) . . ?
C2 N4 C4 122.0(3) . . ?
C24 N5 C22 109.5(4) . . ?
C24 N5 C26 124.5(4) . . ?
C22 N5 C26 125.9(3) . . ?
C22 N6 C23 108.9(4) . . ?
C22 N6 C25 126.4(3) . . ?
C23 N6 C25 124.7(4) . . ?
N4 C1 N3 107.0(3) . . ?
N4 C1 C8 129.3(3) . . ?
N3 C1 C8 123.7(3) . . ?
C3 C2 N4 106.7(3) . . ?
C3 C2 C5 131.1(4) . . ?
N4 C2 C5 122.2(4) . . ?
C2 C3 N3 106.9(3) . . ?
C2 C3 C6 130.6(4) . . ?
N3 C3 C6 122.5(4) . . ?
N1 C8 C9 103.3(7) . . ?
N1 C8 C1 113.2(2) . . ?
C9 C8 C1 114.7(6) . . ?
N1 C8 C9' 110.9(5) . . ?
C1 C8 C9' 110.3(5) . . ?
C14 C11 N1 115.1(3) . . ?
C14 C11 C15 109.5(4) . . ?
N1 C11 C15 111.2(3) . . ?
C14 C11 C10 92.8(6) . . ?
N1 C11 C10 105.1(4) . . ?
C15 C11 C10 122.3(5) . . ?
C14 C11 C10' 126.9(6) . . ?
N1 C11 C10' 96.4(4) . . ?
C15 C11 C10' 96.0(5) . . ?
N1 C16 C21 111.2(2) . . ?
N1 C16 C17 112.8(2) . . ?
C21 C16 C17 107.5(2) . . ?
C18 C17 C16 110.8(2) . . ?
C19 C18 C17 111.8(2) . . ?
N2 C19 C20 113.0(2) . . ?
N2 C19 C18 115.8(2) . . ?
C20 C19 C18 108.2(2) . . ?
C19 C20 C21 111.4(3) . . ?
C16 C21 C20 111.8(2) . . ?
N6 C22 N5 106.9(3) . . ?
N6 C22 C29 129.0(3) . . ?
N5 C22 C29 123.9(3) . . ?
C23 C24 N5 107.8(4) . . ?
C23 C24 C27 128.2(6) . . ?
N5 C24 C27 123.9(6) . . ?
C24 C23 N6 106.8(4) . . ?
C24 C23 C28 134.3(5) . . ?
N6 C23 C28 118.9(6) . . ?
N2 C29 C22 111.1(2) . . ?
N2 C29 C30 107.3(2) . . ?
C22 C29 C30 116.1(2) . . ?
C34 C30 C33 107.5(3) . . ?
C34 C30 C31 112.3(3) . . ?
C33 C30 C31 111.1(3) . . ?
C34 C30 C29 109.3(3) . . ?
C33 C30 C29 114.4(3) . . ?
C31 C30 C29 102.3(2) . . ?
C32 C31 C30 108.2(2) . . ?
N2 C32 C36 113.9(3) . . ?
N2 C32 C31 101.3(2) . . ?
C36 C32 C31 111.7(3) . . ?
N2 C32 C35 108.9(3) . . ?
C36 C32 C35 109.8(3) . . ?
C31 C32 C35 110.9(3) . . ?
C8 C9 C10 104.8(10) . . ?
C8 C9 C13 109.8(11) . . ?
C10 C9 C13 108.5(13) . . ?
C8 C9 C12 116.6(11) . . ?
C10 C9 C12 110.6(11) . . ?
C13 C9 C12 106.4(12) . . ?
C9 C10 C11 102.0(10) . . ?
C13' C9' C10' 115.2(13) . . ?
C13' C9' C12' 108.9(13) . . ?
C10' C9' C12' 111.5(12) . . ?
C13' C9' C8 112.3(11) . . ?
C10' C9' C8 97.3(9) . . ?
C12' C9' C8 111.2(10) . . ?
C9' C10' C11 110.7(8) . . ?
O3 S1 O2 114.23(18) . . ?
O3 S1 O1 115.7(2) . . ?
O2 S1 O1 115.28(19) . . ?
O3 S1 C37 104.6(2) . . ?
O2 S1 C37 103.98(17) . . ?
O1 S1 C37 100.5(2) . . ?
F1 C37 F2 108.6(3) . . ?
F1 C37 F3 107.0(4) . . ?
F2 C37 F3 107.3(3) . . ?
F1 C37 S1 112.2(3) . . ?
F2 C37 S1 110.4(3) . . ?
F3 C37 S1 111.2(3) . . ?
O5 S2 O6 117.3(4) . . ?
O5 S2 O4 113.1(3) . . ?
O6 S2 O4 114.7(4) . . ?
O5 S2 C38 103.2(4) . . ?
O6 S2 C38 104.1(3) . . ?
O4 S2 C38 101.7(4) . . ?
F4 C38 F5 111.2(7) . . ?
F4 C38 F6 99.8(7) . . ?
F5 C38 F6 105.2(7) . . ?
F4 C38 S2 117.4(6) . . ?
F5 C38 S2 113.6(5) . . ?
F6 C38 S2 107.9(5) . . ?
O6' S2' O5' 117.5(16) . . ?
O6' S2' O4' 116.7(15) . . ?
O5' S2' O4' 108.6(13) . . ?
O6' S2' C38' 107.1(13) . . ?
O5' S2' C38' 103.4(10) . . ?
O4' S2' C38' 101.4(11) . . ?
F6' C38' F4' 113.9(18) . . ?
F6' C38' F5' 102.2(16) . . ?
F4' C38' F5' 111.0(18) . . ?
F6' C38' S2' 113.7(13) . . ?
F4' C38' S2' 107.9(14) . . ?
F5' C38' S2' 107.9(15) . . ?

loop_
_geom_bond_atom_site_label_1
_geom_bond_atom_site_label_2
_geom_bond_distance
_geom_bond_site_symmetry_2
_geom_bond_publ_flag
N1 C8 1.474(4) . ?
N1 C16 1.487(3) . ?
N1 C11 1.514(4) . ?
N2 C29 1.458(4) . ?
N2 C19 1.475(3) . ?
N2 C32 1.487(4) . ?
N3 C1 1.344(4) . ?
N3 C3 1.387(5) . ?
N3 C7 1.469(4) . ?
N4 C1 1.337(4) . ?
N4 C2 1.391(5) . ?
N4 C4 1.469(4) . ?
N5 C24 1.359(6) . ?
N5 C22 1.368(4) . ?
N5 C26 1.470(6) . ?
N6 C22 1.327(4) . ?
N6 C23 1.410(5) . ?
N6 C25 1.444(5) . ?
C1 C8 1.501(5) . ?
C2 C3 1.350(5) . ?
C2 C5 1.499(5) . ?
C3 C6 1.502(6) . ?
C8 C9 1.48(2) . ?
C8 C9' 1.647(19) . ?
C11 C14 1.506(7) . ?
C11 C15 1.520(5) . ?
C11 C10 1.530(9) . ?
C11 C10' 1.664(10) . ?
C16 C21 1.523(4) . ?
C16 C17 1.531(4) . ?
C17 C18 1.528(4) . ?
C18 C19 1.522(4) . ?
C19 C20 1.520(4) . ?
C20 C21 1.530(4) . ?
C22 C29 1.479(4) . ?
C24 C23 1.341(7) . ?
C24 C27 1.494(6) . ?
C23 C28 1.505(8) . ?
C29 C30 1.571(4) . ?
C30 C34 1.531(5) . ?
C30 C33 1.531(5) . ?
C30 C31 1.537(4) . ?
C31 C32 1.531(4) . ?
C32 C36 1.524(5) . ?
C32 C35 1.533(5) . ?
C9 C10 1.523(14) . ?
C9 C13 1.535(13) . ?
C9 C12 1.551(13) . ?
C9' C13' 1.515(13) . ?
C9' C10' 1.520(13) . ?
C9' C12' 1.553(13) . ?
S1 O3 1.418(3) . ?
S1 O2 1.431(2) . ?
S1 O1 1.445(3) . ?
S1 C37 1.813(4) . ?
C37 F1 1.301(4) . ?
C37 F2 1.336(4) . ?
C37 F3 1.345(5) . ?
S2 O5 1.402(5) . ?
S2 O6 1.416(5) . ?
S2 O4 1.447(5) . ?
S2 C38 1.786(6) . ?
C38 F4 1.239(8) . ?
C38 F5 1.304(7) . ?
C38 F6 1.368(8) . ?
S2' O6' 1.426(13) . ?
S2' O5' 1.426(13) . ?
S2' O4' 1.433(13) . ?
S2' C38' 1.801(14) . ?
C38' F6' 1.233(17) . ?
C38' F4' 1.314(15) . ?
C38' F5' 1.356(16) . ?

loop_
_geom_torsion_atom_site_label_1
_geom_torsion_atom_site_label_2
_geom_torsion_atom_site_label_3
_geom_torsion_atom_site_label_4
_geom_torsion
_geom_torsion_site_symmetry_1
_geom_torsion_site_symmetry_2
_geom_torsion_site_symmetry_3
_geom_torsion_site_symmetry_4
_geom_torsion_publ_flag
C2 N4 C1 N3 -1.1(3) . . . . ?
C4 N4 C1 N3 -178.0(3) . . . . ?
C2 N4 C1 C8 -179.4(3) . . . . ?
C4 N4 C1 C8 3.8(5) . . . . ?
C3 N3 C1 N4 0.6(3) . . . . ?
C7 N3 C1 N4 177.5(3) . . . . ?
C3 N3 C1 C8 178.9(3) . . . . ?
C7 N3 C1 C8 -4.2(5) . . . . ?
C1 N4 C2 C3 1.2(4) . . . . ?
C4 N4 C2 C3 178.3(3) . . . . ?
C1 N4 C2 C5 -179.2(3) . . . . ?
C4 N4 C2 C5 -2.1(5) . . . . ?
N4 C2 C3 N3 -0.8(4) . . . . ?
C5 C2 C3 N3 179.6(4) . . . . ?
N4 C2 C3 C6 179.5(4) . . . . ?
C5 C2 C3 C6 0.0(7) . . . . ?
C1 N3 C3 C2 0.2(4) . . . . ?
C7 N3 C3 C2 -176.8(3) . . . . ?
C1 N3 C3 C6 179.9(3) . . . . ?
C7 N3 C3 C6 2.8(5) . . . . ?
C16 N1 C8 C9 156.2(6) . . . . ?
C11 N1 C8 C9 25.5(6) . . . . ?
C16 N1 C8 C1 -79.3(3) . . . . ?
C11 N1 C8 C1 150.1(3) . . . . ?
C16 N1 C8 C9' 156.1(6) . . . . ?
C11 N1 C8 C9' 25.4(6) . . . . ?
N4 C1 C8 N1 -37.1(4) . . . . ?
N3 C1 C8 N1 144.9(3) . . . . ?
N4 C1 C8 C9 81.0(7) . . . . ?
N3 C1 C8 C9 -97.0(7) . . . . ?
N4 C1 C8 C9' 87.8(6) . . . . ?
N3 C1 C8 C9' -90.2(6) . . . . ?
C8 N1 C11 C14 99.0(4) . . . . ?
C16 N1 C11 C14 -30.4(5) . . . . ?
C8 N1 C11 C15 -135.9(3) . . . . ?
C16 N1 C11 C15 94.8(4) . . . . ?
C8 N1 C11 C10 -1.6(6) . . . . ?
C16 N1 C11 C10 -130.9(6) . . . . ?
C8 N1 C11 C10' -37.0(6) . . . . ?
C16 N1 C11 C10' -166.3(5) . . . . ?
C8 N1 C16 C21 166.5(3) . . . . ?
C11 N1 C16 C21 -66.8(3) . . . . ?
C8 N1 C16 C17 45.7(3) . . . . ?
C11 N1 C16 C17 172.3(3) . . . . ?
N1 C16 C17 C18 -179.2(2) . . . . ?
C21 C16 C17 C18 57.9(3) . . . . ?
C16 C17 C18 C19 -59.9(3) . . . . ?
C29 N2 C19 C20 90.3(3) . . . . ?
C32 N2 C19 C20 -136.2(3) . . . . ?
C29 N2 C19 C18 -35.3(3) . . . . ?
C32 N2 C19 C18 98.2(3) . . . . ?
C17 C18 C19 N2 -174.7(2) . . . . ?
C17 C18 C19 C20 57.3(3) . . . . ?
N2 C19 C20 C21 174.1(2) . . . . ?
C18 C19 C20 C21 -56.3(3) . . . . ?
N1 C16 C21 C20 178.4(3) . . . . ?
C17 C16 C21 C20 -57.8(3) . . . . ?
C19 C20 C21 C16 58.9(4) . . . . ?
C23 N6 C22 N5 -0.6(4) . . . . ?
C25 N6 C22 N5 -178.3(3) . . . . ?
C23 N6 C22 C29 175.0(3) . . . . ?
C25 N6 C22 C29 -2.7(5) . . . . ?
C24 N5 C22 N6 0.6(4) . . . . ?
C26 N5 C22 N6 -177.4(3) . . . . ?
C24 N5 C22 C29 -175.4(3) . . . . ?
C26 N5 C22 C29 6.6(5) . . . . ?
C22 N5 C24 C23 -0.2(4) . . . . ?
C26 N5 C24 C23 177.8(3) . . . . ?
C22 N5 C24 C27 179.1(4) . . . . ?
C26 N5 C24 C27 -2.8(6) . . . . ?
N5 C24 C23 N6 -0.2(4) . . . . ?
C27 C24 C23 N6 -179.5(4) . . . . ?
N5 C24 C23 C28 -178.3(5) . . . . ?
C27 C24 C23 C28 2.4(9) . . . . ?
C22 N6 C23 C24 0.5(4) . . . . ?
C25 N6 C23 C24 178.2(4) . . . . ?
C22 N6 C23 C28 179.0(4) . . . . ?
C25 N6 C23 C28 -3.3(6) . . . . ?
C19 N2 C29 C22 -72.3(3) . . . . ?
C32 N2 C29 C22 150.9(2) . . . . ?
C19 N2 C29 C30 159.9(2) . . . . ?
C32 N2 C29 C30 23.0(3) . . . . ?
N6 C22 C29 N2 -46.0(4) . . . . ?
N5 C22 C29 N2 129.0(3) . . . . ?
N6 C22 C29 C30 77.0(4) . . . . ?
N5 C22 C29 C30 -108.0(3) . . . . ?
N2 C29 C30 C34 -121.2(3) . . . . ?
C22 C29 C30 C34 113.8(3) . . . . ?
N2 C29 C30 C33 118.2(3) . . . . ?
C22 C29 C30 C33 -6.7(4) . . . . ?
N2 C29 C30 C31 -2.1(3) . . . . ?
C22 C29 C30 C31 -127.0(3) . . . . ?
C34 C30 C31 C32 98.3(3) . . . . ?
C33 C30 C31 C32 -141.3(3) . . . . ?
C29 C30 C31 C32 -18.8(3) . . . . ?
C29 N2 C32 C36 86.4(3) . . . . ?
C19 N2 C32 C36 -50.7(3) . . . . ?
C29 N2 C32 C31 -33.7(3) . . . . ?
C19 N2 C32 C31 -170.8(2) . . . . ?
C29 N2 C32 C35 -150.6(3) . . . . ?
C19 N2 C32 C35 72.3(3) . . . . ?
C30 C31 C32 N2 32.0(3) . . . . ?
C30 C31 C32 C36 -89.7(3) . . . . ?
C30 C31 C32 C35 147.5(3) . . . . ?
N1 C8 C9 C10 -40.0(9) . . . . ?
C1 C8 C9 C10 -163.5(7) . . . . ?
N1 C8 C9 C13 -156.3(11) . . . . ?
C1 C8 C9 C13 80.1(12) . . . . ?
N1 C8 C9 C12 82.7(11) . . . . ?
C1 C8 C9 C12 -40.9(13) . . . . ?
C8 C9 C10 C11 38.6(11) . . . . ?
C13 C9 C10 C11 155.9(11) . . . . ?
C12 C9 C10 C11 -87.8(13) . . . . ?
C14 C11 C10 C9 -139.0(8) . . . . ?
N1 C11 C10 C9 -22.1(9) . . . . ?
C15 C11 C10 C9 105.7(8) . . . . ?
N1 C8 C9' C13' -120.1(11) . . . . ?
C1 C8 C9' C13' 113.7(11) . . . . ?
N1 C8 C9' C10' 1.0(10) . . . . ?
C1 C8 C9' C10' -125.2(8) . . . . ?
N1 C8 C9' C12' 117.6(12) . . . . ?
C1 C8 C9' C12' -8.7(13) . . . . ?
C13' C9' C10' C11 93.9(16) . . . . ?
C12' C9' C10' C11 -141.4(12) . . . . ?
C8 C9' C10' C11 -25.1(12) . . . . ?
C14 C11 C10' C9' -88.2(11) . . . . ?
N1 C11 C10' C9' 39.9(11) . . . . ?
C15 C11 C10' C9' 152.0(10) . . . . ?
O3 S1 C37 F1 179.1(3) . . . . ?
O2 S1 C37 F1 59.0(3) . . . . ?
O1 S1 C37 F1 -60.6(3) . . . . ?
O3 S1 C37 F2 -59.7(3) . . . . ?
O2 S1 C37 F2 -179.8(3) . . . . ?
O1 S1 C37 F2 60.6(3) . . . . ?
O3 S1 C37 F3 59.4(3) . . . . ?
O2 S1 C37 F3 -60.7(3) . . . . ?
O1 S1 C37 F3 179.7(3) . . . . ?
O5 S2 C38 F4 -72.3(8) . . . . ?
O6 S2 C38 F4 50.7(9) . . . . ?
O4 S2 C38 F4 170.3(8) . . . . ?
O5 S2 C38 F5 59.9(8) . . . . ?
O6 S2 C38 F5 -177.1(7) . . . . ?
O4 S2 C38 F5 -57.6(8) . . . . ?
O5 S2 C38 F6 176.0(5) . . . . ?
O6 S2 C38 F6 -60.9(7) . . . . ?
O4 S2 C38 F6 58.6(6) . . . . ?
O6' S2' C38' F6' -60(2) . . . . ?
O5' S2' C38' F6' 65.2(18) . . . . ?
O4' S2' C38' F6' 177.7(16) . . . . ?
O6' S2' C38' F4' 68(2) . . . . ?
O5' S2' C38' F4' -167.5(17) . . . . ?
O4' S2' C38' F4' -55.0(19) . . . . ?
O6' S2' C38' F5' -172.2(19) . . . . ?
O5' S2' C38' F5' -47.5(19) . . . . ?
O4' S2' C38' F5' 65.0(18) . . . . ?
